data_7120705
loop_
_publ_author_name
'Kreki\'c, Kristijan'
'Klintuch, Dieter'
'Pietschnig, Rudolf'

_publ_section_title
;
 Facile access to efficiently luminescent Ln3+ phosphonic ester
 coordination polymers (Ln = Eu, Tb, Dy)
;
_journal_name_full 'Chem. Commun.'
_journal_paper_doi 10.1039/C7CC06621J
_journal_year 2017
_chemical_formula_sum 'C39 H60 Eu0.16 N3 O18 P3 Tb0.7 Y0.14'
_chemical_formula_weight 1099.97
_space_group_crystal_system monoclinic
_space_group_IT_number 14
_space_group_name_Hall '-P 2yn'
_space_group_name_H-M_alt 'P 1 21/n 1'
_symmetry_space_group_name_Hall '-P 2yn'
_symmetry_space_group_name_H-M 'P 1 21/n 1'
_atom_sites_solution_hydrogens geom
_audit_creation_method SHELXL-2014/7
_audit_update_record
;
2017-08-21 deposited with the CCDC.
2017-09-01 downloaded from the CCDC.
;
_cell_angle_alpha 90
_cell_angle_beta 104.149(2)
_cell_angle_gamma 90
_cell_formula_units_Z 4
_cell_length_a 16.5126(5)
_cell_length_b 13.4910(4)
_cell_length_c 22.5623(7)
_cell_measurement_reflns_used 40418
_cell_measurement_temperature 100(2)
_cell_measurement_theta_max 29.15
_cell_measurement_theta_min 1.75
_cell_volume 4873.8(3)
_computing_structure_refinement 'SHELXL-2014/7 (Sheldrick, 2014)'
_diffrn_ambient_temperature 100
_diffrn_detector Pilatus200K
_diffrn_detector_area_resol_mean 5.81
_diffrn_detector_type 'DECTRIS PILATUS 200K'
_diffrn_measured_fraction_theta_full 0.998
_diffrn_measured_fraction_theta_max 0.998
_diffrn_measurement_details ' 607 frames, detector distance = 60 mm'
_diffrn_measurement_device 'Eulerian 4-circle diffractometer'
_diffrn_measurement_device_type 'STOE STADIVARI'
_diffrn_measurement_method 'rotation method, \w scans'
_diffrn_radiation_collimation '1.2 0.6 mm diameter'
_diffrn_radiation_monochromator 'Graded multilayer mirror'
_diffrn_radiation_polarisn_norm 0
_diffrn_radiation_probe x-ray
_diffrn_radiation_type 'Mo K\a'
_diffrn_radiation_wavelength 0.71073
_diffrn_reflns_av_R_equivalents 0.0649
_diffrn_reflns_av_unetI/netI 0.0539
_diffrn_reflns_Laue_measured_fraction_full 0.998
_diffrn_reflns_Laue_measured_fraction_max 0.998
_diffrn_reflns_limit_h_max 19
_diffrn_reflns_limit_h_min -19
_diffrn_reflns_limit_k_max 15
_diffrn_reflns_limit_k_min -16
_diffrn_reflns_limit_l_max 20
_diffrn_reflns_limit_l_min -26
_diffrn_reflns_number 30749
_diffrn_reflns_point_group_measured_fraction_full 0.998
_diffrn_reflns_point_group_measured_fraction_max 0.998
_diffrn_reflns_theta_full 24.998
_diffrn_reflns_theta_max 24.998
_diffrn_reflns_theta_min 1.750
_diffrn_source 'Mo Genix'
_diffrn_source_current 1.000
_diffrn_source_power 0.050
_diffrn_source_voltage 50
_exptl_absorpt_coefficient_mu 1.560
_exptl_absorpt_correction_T_max 0.9470
_exptl_absorpt_correction_T_min 0.8084
_exptl_absorpt_correction_type integration
_exptl_absorpt_process_details
;
STOE X-Red32, absorption correction by Gaussian integration, analogous to
P. Coppens, "The Evaluation of Absorption and Extinction in Single-Crystal
Structure Analysis", published in
F. R. Ahmed (Editor), "Crystallographic Computing",
Munksgaard, Copenhagen (1970), 255 - 270
;
_exptl_crystal_colour colorless
_exptl_crystal_density_diffrn 1.499
_exptl_crystal_description plate
_exptl_crystal_F_000 2260
_exptl_crystal_size_max 0.150
_exptl_crystal_size_mid 0.110
_exptl_crystal_size_min 0.040
_refine_diff_density_max 7.896
_refine_diff_density_min -4.525
_refine_diff_density_rms 0.435
_refine_ls_extinction_method none
_refine_ls_goodness_of_fit_ref 2.569
_refine_ls_hydrogen_treatment constr
_refine_ls_matrix_type full
_refine_ls_number_parameters 564
_refine_ls_number_reflns 8568
_refine_ls_number_restraints 4
_refine_ls_restrained_S_all 2.572
_refine_ls_R_factor_all 0.2120
_refine_ls_R_factor_gt 0.1848
_refine_ls_shift/su_max 1.659
_refine_ls_shift/su_mean 0.020
_refine_ls_structure_factor_coef Fsqd
_refine_ls_weighting_details 'w=1/[\s^2^(Fo^2^)+(0.2000P)^2^] where P=(Fo^2^+2Fc^2^)/3'
_refine_ls_weighting_scheme calc
_refine_ls_wR_factor_gt 0.5408
_refine_ls_wR_factor_ref 0.5560
_reflns_Friedel_coverage 0.000
_reflns_number_gt 6587
_reflns_number_total 8568
_reflns_threshold_expression 'I > 2\s(I)'
_cod_data_source_file c7cc06621j2.cif
_cod_data_source_block EuTbYL5
_cod_original_formula_sum 'C39 H60 Eu0.16 N3 O18 P3 Tb0.70 Y0.14'
_cod_database_code 7120705
_shelx_shelxl_version_number 2014/7
_shelx_space_group_comment
;
The symmetry employed for this shelxl refinement is uniquely defined
by the following loop, which should always be used as a source of
symmetry information in preference to the above space-group names.
They are only intended as comments.
;
_shelx_estimated_absorpt_t_min 0.800
_shelx_estimated_absorpt_t_max 0.940

loop_
_space_group_symop_operation_xyz
'x, y, z'
'-x+1/2, y+1/2, -z+1/2'
'-x, -y, -z'
'x-1/2, -y-1/2, z-1/2'

loop_
_atom_site_label
_atom_site_type_symbol
_atom_site_fract_x
_atom_site_fract_y
_atom_site_fract_z
_atom_site_U_iso_or_equiv
_atom_site_adp_type
_atom_site_occupancy
_atom_site_site_symmetry_order
_atom_site_calc_flag
_atom_site_refinement_flags_posn
_atom_site_refinement_flags_adp
_atom_site_refinement_flags_occupancy
_atom_site_disorder_assembly
_atom_site_disorder_group
Tb1 Tb 0.50795(11) 0.76736(16) 0.79979(10) 0.048(4) Uani 0.704(3) 1 d . . P A 1
Eu1 Eu 0.5089 0.7653 0.8015 0.01(2) Uiso 0.161(3) 1 d . . P A 2
Y1 Y 0.5089 0.7653 0.8015 0.018(12) Uiso 0.135(3) 1 d . . P A 3
N111 N 0.3277(14) 0.7736(16) 0.7637(13) 0.063(6) Uani 1 1 d . . . . .
N112 N 0.4950(11) 0.8122(14) 0.9218(8) 0.041(4) Uani 1 1 d . . . . .
N113 N 0.692(2) 0.7710(18) 0.8296(9) 0.081(9) Uani 1 1 d . . . . .
O12 O 0.3888(9) 0.6803(13) 0.5902(6) 0.053(4) Uani 1 1 d D . . . .
O13 O 0.5151(10) 0.5796(12) 0.6332(7) 0.054(4) Uani 1 1 d . . . . .
O14 O 0.5370(11) 0.5971(11) 0.8153(6) 0.053(4) Uani 1 1 d . . . . .
O15 O 0.5833(11) 0.4193(12) 0.8331(7) 0.053(4) Uani 1 1 d . . . . .
O16 O 0.4854(10) 0.4828(13) 0.8908(7) 0.057(4) Uani 1 1 d . . . . .
O21 O 0.5438(9) 0.9223(12) 0.7736(6) 0.047(4) Uani 1 1 d . . . . .
O22 O 0.5068(9) 1.1049(12) 0.7591(7) 0.050(4) Uani 1 1 d . . . . .
O23 O 0.6328(10) 1.0618(12) 0.8373(7) 0.050(4) Uani 1 1 d . . . . .
O111 O 0.3687(11) 0.7021(12) 0.7949(8) 0.056(4) Uani 1 1 d . . . . .
O112 O 0.2537(13) 0.7697(15) 0.7396(13) 0.091(8) Uani 1 1 d . . . . .
O113 O 0.3725(10) 0.8478(11) 0.7539(8) 0.059(5) Uani 1 1 d . . . . .
O114 O 0.4797(9) 0.8764(12) 0.8783(7) 0.049(4) Uani 1 1 d . . . . .
O115 O 0.4963(12) 0.8395(14) 0.9758(8) 0.069(5) Uani 1 1 d . . . . .
O116 O 0.5072(12) 0.7280(13) 0.9107(8) 0.055(5) Uani 1 1 d . . . . .
O117 O 0.6486(10) 0.7799(12) 0.8655(7) 0.048(4) Uani 1 1 d . . . . .
O118 O 0.7668(13) 0.7754(19) 0.8354(14) 0.098(9) Uani 1 1 d . . . . .
O119 O 0.6448(9) 0.7483(11) 0.7713(6) 0.043(4) Uani 1 1 d . . . . .
P11 P 0.4439(4) 0.6405(5) 0.6519(3) 0.0480(15) Uani 1 1 d . . . . .
P12 P 0.5574(4) 0.5158(4) 0.8614(3) 0.0439(14) Uani 1 1 d . . . . .
P21 P 0.5755(3) 1.0256(4) 0.7741(2) 0.0394(14) Uani 1 1 d . . . . .
C11 C 0.3498(16) 0.4641(19) 0.6376(11) 0.053(6) Uani 1 1 d . . . . .
C12 C 0.2698(18) 0.439(2) 0.6270(13) 0.079(10) Uani 1 1 d . . . . .
H12 H 0.2350 0.4794 0.6445 0.094 Uiso 1 1 calc R U . . .
C13 C 0.2308(19) 0.356(2) 0.5917(13) 0.076(8) Uani 1 1 d . . . . .
H13 H 0.1721 0.3463 0.5829 0.091 Uiso 1 1 calc R U . . .
C14 C 0.2844(13) 0.2866(18) 0.5699(9) 0.043(5) Uani 1 1 d . . . . .
C15 C 0.367(2) 0.314(2) 0.5799(19) 0.099(13) Uani 1 1 d . . . . .
H15 H 0.4035 0.2727 0.5645 0.119 Uiso 1 1 calc R U . . .
C16 C 0.400(2) 0.399(3) 0.6112(18) 0.105(14) Uani 1 1 d . . . . .
H16 H 0.4572 0.4149 0.6152 0.126 Uiso 1 1 calc R U . . .
C17 C 0.7484(13) 0.3020(17) 1.0361(10) 0.041(5) Uani 1 1 d . . . . .
C18 C 0.6711(15) 0.3416(18) 1.0382(10) 0.049(5) Uani 1 1 d . . . . .
H18 H 0.6418 0.3112 1.0647 0.059 Uiso 1 1 calc R U . . .
C19 C 0.6359(13) 0.4185(14) 1.0058(9) 0.039(5) Uani 1 1 d . . . . .
H19 H 0.5833 0.4429 1.0094 0.047 Uiso 1 1 calc R U . . .
C110 C 0.6775(13) 0.4627(17) 0.9665(9) 0.045(5) Uani 1 1 d . . . . .
C111 C 0.7576(12) 0.4358(19) 0.9675(10) 0.049(6) Uani 1 1 d . . . . .
H111 H 0.7905 0.4730 0.9463 0.059 Uiso 1 1 calc R U . . .
C112 C 0.7888(13) 0.352(2) 1.0006(9) 0.053(6) Uani 1 1 d . . . . .
H112 H 0.8421 0.3282 0.9981 0.064 Uiso 1 1 calc R U . . .
C21 C 0.5985(13) 1.031(2) 0.6578(8) 0.050(6) Uani 1 1 d . . . . .
C22 C 0.5877(16) 1.110(2) 0.6182(10) 0.056(6) Uani 1 1 d . . . . .
H22 H 0.6082 1.1742 0.6322 0.068 Uiso 1 1 calc R U . . .
C23 C 0.5467(16) 1.0954(19) 0.5578(12) 0.058(6) Uani 1 1 d . . . . .
H23 H 0.5342 1.1516 0.5318 0.070 Uiso 1 1 calc R U . . .
C24 C 0.5247(14) 1.0097(18) 0.5351(11) 0.050(6) Uani 1 1 d . . . . .
C25 C 0.5366(15) 0.9292(16) 0.5746(10) 0.049(6) Uani 1 1 d . . . . .
H25 H 0.5172 0.8655 0.5595 0.058 Uiso 1 1 calc R U . . .
C26 C 0.5759(13) 0.9410(19) 0.6348(9) 0.046(5) Uani 1 1 d . . . . .
H26 H 0.5873 0.8845 0.6606 0.055 Uiso 1 1 calc R U . . .
C27 C 0.6462(14) 1.0453(19) 0.7278(9) 0.051(6) Uani 1 1 d . . . . .
H27A H 0.6695 1.1132 0.7344 0.061 Uiso 1 1 calc R U . . .
H27B H 0.6930 0.9976 0.7390 0.061 Uiso 1 1 calc R U . . .
C28 C 0.4157(16) 1.080(3) 0.7359(14) 0.083(10) Uani 1 1 d . . . . .
H28 H 0.4120 1.0094 0.7211 0.100 Uiso 1 1 calc R U . . .
C29 C 0.385(2) 1.139(5) 0.6863(17) 0.15(2) Uani 1 1 d . . . . .
H29A H 0.3251 1.1249 0.6698 0.219 Uiso 1 1 calc R U . . .
H29B H 0.3913 1.2089 0.6989 0.219 Uiso 1 1 calc R U . . .
H29C H 0.4149 1.1267 0.6547 0.219 Uiso 1 1 calc R U . . .
C113 C 0.3854(14) 0.5463(16) 0.6792(9) 0.047(5) Uani 1 1 d . . . . .
H11A H 0.4223 0.5170 0.7164 0.056 Uiso 1 1 calc R U . . .
H11B H 0.3388 0.5792 0.6920 0.056 Uiso 1 1 calc R U . . .
C117 C 0.579(2) 0.629(3) 0.6108(18) 0.095(13) Uani 1 1 d . . . . .
H117 H 0.5739 0.7025 0.6096 0.114 Uiso 1 1 calc R U . . .
C118 C 0.659(3) 0.594(6) 0.649(3) 0.23(4) Uani 1 1 d . . . . .
H11I H 0.6679 0.6217 0.6898 0.351 Uiso 1 1 calc R U . . .
H11J H 0.6584 0.5212 0.6509 0.351 Uiso 1 1 calc R U . . .
H11K H 0.7043 0.6149 0.6304 0.351 Uiso 1 1 calc R U . . .
C119 C 0.571(2) 0.587(7) 0.554(2) 0.26(5) Uani 1 1 d . . . . .
H11L H 0.6129 0.6154 0.5347 0.389 Uiso 1 1 calc R U . . .
H11M H 0.5802 0.5149 0.5586 0.389 Uiso 1 1 calc R U . . .
H11N H 0.5151 0.5996 0.5286 0.389 Uiso 1 1 calc R U . . .
C120 C 0.6376(13) 0.5548(16) 0.9261(10) 0.042(5) Uani 1 1 d . . . . .
H12A H 0.6817 0.5904 0.9118 0.050 Uiso 1 1 calc R U . . .
H12B H 0.6136 0.6011 0.9513 0.050 Uiso 1 1 calc R U . . .
C121 C 0.634(4) 0.414(3) 0.789(2) 0.134(19) Uani 1 1 d . . . . .
H121 H 0.6490 0.4797 0.7750 0.161 Uiso 1 1 calc R U . . .
C122 C 0.7031(19) 0.346(4) 0.8080(17) 0.128(19) Uani 1 1 d . . . . .
H12C H 0.7354 0.3450 0.7770 0.192 Uiso 1 1 calc R U . . .
H12D H 0.7389 0.3685 0.8471 0.192 Uiso 1 1 calc R U . . .
H12E H 0.6820 0.2796 0.8129 0.192 Uiso 1 1 calc R U . . .
C123 C 0.565(4) 0.348(3) 0.7348(18) 0.15(2) Uani 1 1 d . . . . .
H12F H 0.5887 0.3362 0.6998 0.223 Uiso 1 1 calc R U . . .
H12G H 0.5531 0.2842 0.7519 0.223 Uiso 1 1 calc R U . . .
H12H H 0.5126 0.3854 0.7215 0.223 Uiso 1 1 calc R U . . .
C124 C 0.4168(17) 0.414(2) 0.8569(11) 0.070(8) Uani 1 1 d . . . . .
H124 H 0.4327 0.3818 0.8216 0.084 Uiso 1 1 calc R U . . .
C125 C 0.4052(16) 0.339(2) 0.9026(13) 0.069(7) Uani 1 1 d . . . . .
H12I H 0.3613 0.2926 0.8832 0.103 Uiso 1 1 calc R U . . .
H12J H 0.4576 0.3032 0.9182 0.103 Uiso 1 1 calc R U . . .
H12K H 0.3892 0.3728 0.9366 0.103 Uiso 1 1 calc R U . . .
C126 C 0.3367(17) 0.477(2) 0.8352(11) 0.063(7) Uani 1 1 d . . . . .
H12L H 0.3451 0.5261 0.8052 0.095 Uiso 1 1 calc R U . . .
H12M H 0.2898 0.4338 0.8164 0.095 Uiso 1 1 calc R U . . .
H12N H 0.3243 0.5114 0.8703 0.095 Uiso 1 1 calc R U . . .
C210 C 0.3751(19) 1.084(2) 0.7901(15) 0.084(9) Uani 1 1 d . . . . .
H21A H 0.4034 1.0382 0.8220 0.125 Uiso 1 1 calc R U . . .
H21B H 0.3799 1.1520 0.8066 0.125 Uiso 1 1 calc R U . . .
H21C H 0.3159 1.0664 0.7764 0.125 Uiso 1 1 calc R U . . .
C211 C 0.5997(16) 1.069(2) 0.8937(9) 0.054(6) Uani 1 1 d . . . . .
H211 H 0.5413 1.0431 0.8856 0.064 Uiso 1 1 calc R U . . .
C212 C 0.6561(16) 1.0120(19) 0.9426(10) 0.058(6) Uani 1 1 d . . . . .
H21D H 0.6524 0.9415 0.9319 0.086 Uiso 1 1 calc R U . . .
H21E H 0.7136 1.0349 0.9472 0.086 Uiso 1 1 calc R U . . .
H21F H 0.6398 1.0218 0.9811 0.086 Uiso 1 1 calc R U . . .
C213 C 0.6019(16) 1.1786(19) 0.9067(9) 0.055(6) Uani 1 1 d . . . . .
H21G H 0.5635 1.2130 0.8730 0.082 Uiso 1 1 calc R U . . .
H21H H 0.5848 1.1904 0.9448 0.082 Uiso 1 1 calc R U . . .
H21I H 0.6587 1.2036 0.9108 0.082 Uiso 1 1 calc R U . . .
O11 O 0.4062(10) 0.7340(10) 0.6961(7) 0.041(3) Uiso 1 1 d . . . . .
C114 C 0.3057(11) 0.7469(12) 0.5861(9) 0.032(4) Uiso 1 1 d D . . . .
H114 H 0.2819 0.7370 0.6223 0.038 Uiso 1 1 calc R U . . .
C116 C 0.252(2) 0.695(3) 0.5278(12) 0.093(10) Uiso 1 1 d D . . . .
H11C H 0.1976 0.7275 0.5153 0.140 Uiso 1 1 calc R U . . .
H11D H 0.2447 0.6251 0.5368 0.140 Uiso 1 1 calc R U . . .
H11E H 0.2810 0.7000 0.4947 0.140 Uiso 1 1 calc R U . . .
C115 C 0.3330(19) 0.8523(17) 0.5808(14) 0.077(8) Uiso 1 1 d D . . . .
H11F H 0.3643 0.8565 0.5492 0.116 Uiso 1 1 calc R U . . .
H11G H 0.3687 0.8737 0.6201 0.116 Uiso 1 1 calc R U . . .
H11H H 0.2837 0.8952 0.5698 0.116 Uiso 1 1 calc R U . . .

loop_
_atom_site_aniso_label
_atom_site_aniso_U_11
_atom_site_aniso_U_22
_atom_site_aniso_U_33
_atom_site_aniso_U_23
_atom_site_aniso_U_13
_atom_site_aniso_U_12
Tb1 0.054(4) 0.043(3) 0.037(3) -0.0026(6) -0.0043(8) -0.0048(7)
N111 0.042(12) 0.047(14) 0.092(18) -0.009(11) 0.000(11) -0.005(10)
N112 0.051(11) 0.031(11) 0.041(10) 0.008(8) 0.013(8) -0.009(8)
N113 0.15(3) 0.085(19) 0.014(9) -0.005(9) 0.025(13) -0.030(16)
O12 0.049(9) 0.063(12) 0.038(8) 0.000(7) -0.007(7) 0.005(8)
O13 0.052(9) 0.041(10) 0.064(10) -0.012(8) 0.002(7) -0.002(7)
O14 0.078(11) 0.039(9) 0.026(7) 0.005(6) -0.018(7) -0.003(8)
O15 0.079(11) 0.039(9) 0.048(9) 0.004(7) 0.029(8) 0.000(8)
O16 0.058(10) 0.066(12) 0.043(8) 0.006(8) 0.007(7) 0.001(8)
O21 0.048(9) 0.050(10) 0.038(8) -0.003(7) 0.000(6) -0.007(7)
O22 0.042(8) 0.048(10) 0.052(9) 0.004(7) -0.005(7) -0.001(7)
O23 0.058(10) 0.051(10) 0.042(8) -0.009(7) 0.011(7) -0.014(8)
O111 0.064(11) 0.031(8) 0.072(11) -0.004(8) 0.014(9) -0.020(8)
O112 0.042(11) 0.077(15) 0.14(2) 0.045(13) -0.016(12) -0.005(9)
O113 0.059(10) 0.027(9) 0.073(11) -0.002(8) -0.018(8) -0.003(7)
O114 0.051(9) 0.046(10) 0.048(8) -0.019(7) 0.010(7) 0.002(7)
O115 0.094(14) 0.067(13) 0.049(10) 0.006(9) 0.026(9) 0.005(10)
O116 0.068(12) 0.056(12) 0.048(10) 0.003(8) 0.030(9) 0.019(8)
O117 0.051(9) 0.059(11) 0.036(8) 0.011(7) 0.016(7) 0.011(7)
O118 0.041(12) 0.12(2) 0.14(2) 0.025(16) 0.041(13) 0.002(11)
O119 0.039(8) 0.062(10) 0.021(7) -0.006(6) -0.005(6) 0.013(7)
P11 0.054(3) 0.041(4) 0.042(3) -0.006(2) -0.001(3) -0.001(3)
P12 0.053(3) 0.035(3) 0.041(3) 0.001(2) 0.006(2) 0.001(3)
P21 0.047(3) 0.041(3) 0.027(2) -0.001(2) 0.003(2) -0.008(2)
C11 0.059(15) 0.058(16) 0.046(12) 0.007(11) 0.019(11) 0.012(12)
C12 0.08(2) 0.07(2) 0.08(2) -0.054(16) 0.001(15) 0.016(15)
C13 0.075(19) 0.08(2) 0.077(19) -0.030(16) 0.021(15) 0.005(16)
C14 0.046(13) 0.052(15) 0.023(10) -0.004(8) -0.007(9) 0.000(10)
C15 0.08(2) 0.06(2) 0.18(4) -0.07(2) 0.07(2) -0.021(17)
C16 0.09(2) 0.10(3) 0.14(3) -0.06(2) 0.05(2) -0.06(2)
C17 0.051(13) 0.030(11) 0.044(11) -0.002(9) 0.019(9) -0.007(10)
C18 0.063(14) 0.044(14) 0.045(12) 0.004(10) 0.023(11) 0.003(11)
C19 0.045(12) 0.022(11) 0.052(12) -0.001(9) 0.017(10) 0.001(9)
C110 0.046(12) 0.041(13) 0.037(11) 0.012(9) -0.012(9) 0.019(10)
C111 0.026(10) 0.057(15) 0.058(13) 0.016(11) -0.003(9) 0.010(10)
C112 0.028(10) 0.088(19) 0.036(11) 0.011(12) -0.006(8) 0.005(11)
C21 0.039(11) 0.09(2) 0.018(9) -0.005(10) 0.008(8) -0.015(11)
C22 0.076(17) 0.057(16) 0.039(12) 0.001(11) 0.020(11) -0.025(13)
C23 0.066(16) 0.037(15) 0.072(16) -0.006(12) 0.019(13) -0.005(12)
C24 0.046(13) 0.048(15) 0.063(14) -0.001(11) 0.028(11) 0.000(10)
C25 0.069(15) 0.029(12) 0.051(13) -0.022(10) 0.020(11) -0.024(11)
C26 0.044(12) 0.061(16) 0.036(11) 0.006(10) 0.013(9) 0.000(11)
C27 0.051(13) 0.065(16) 0.037(11) 0.008(11) 0.012(10) -0.002(11)
C28 0.049(16) 0.12(3) 0.074(19) 0.011(18) -0.005(14) 0.029(17)
C29 0.07(2) 0.28(7) 0.08(3) 0.01(3) 0.001(19) 0.01(3)
C113 0.050(13) 0.034(12) 0.042(11) -0.003(9) -0.016(9) 0.008(10)
C117 0.067(19) 0.10(3) 0.13(3) 0.08(2) 0.05(2) 0.047(18)
C118 0.14(5) 0.41(12) 0.18(5) -0.18(7) 0.08(4) -0.11(6)
C119 0.05(2) 0.63(17) 0.09(3) 0.02(6) 0.01(2) 0.07(5)
C120 0.041(11) 0.031(12) 0.051(12) 0.014(9) 0.008(9) 0.014(9)
C121 0.22(5) 0.06(2) 0.16(4) 0.05(3) 0.12(4) 0.05(3)
C122 0.06(2) 0.22(6) 0.11(3) -0.07(3) 0.04(2) -0.02(3)
C123 0.27(7) 0.08(3) 0.09(3) -0.03(2) 0.03(3) 0.02(4)
C124 0.071(17) 0.09(2) 0.045(13) -0.011(13) 0.009(12) -0.032(16)
C125 0.058(16) 0.059(18) 0.09(2) 0.000(15) 0.022(14) -0.007(13)
C126 0.071(17) 0.068(18) 0.042(12) 0.010(12) -0.003(11) -0.004(14)
C210 0.069(19) 0.08(2) 0.10(2) 0.033(18) 0.015(16) 0.022(16)
C211 0.067(15) 0.073(18) 0.023(10) -0.010(10) 0.015(10) -0.010(13)
C212 0.072(16) 0.047(15) 0.046(13) -0.012(11) -0.001(11) 0.014(12)
C213 0.080(17) 0.055(17) 0.029(10) -0.018(10) 0.014(10) -0.005(13)

loop_
_atom_type_symbol
_atom_type_description
_atom_type_scat_dispersion_real
_atom_type_scat_dispersion_imag
_atom_type_scat_source
C C 0.0033 0.0016 'International Tables Vol C Tables 4.2.6.8 and 6.1.1.4'
H H 0.0000 0.0000 'International Tables Vol C Tables 4.2.6.8 and 6.1.1.4'
N N 0.0061 0.0033 'International Tables Vol C Tables 4.2.6.8 and 6.1.1.4'
O O 0.0106 0.0060 'International Tables Vol C Tables 4.2.6.8 and 6.1.1.4'
P P 0.1023 0.0942 'International Tables Vol C Tables 4.2.6.8 and 6.1.1.4'
Tb Tb -0.1723 4.1537 'International Tables Vol C Tables 4.2.6.8 and 6.1.1.4'
Eu Eu -0.1578 3.6682 'International Tables Vol C Tables 4.2.6.8 and 6.1.1.4'
Y Y -2.7962 3.5667 'International Tables Vol C Tables 4.2.6.8 and 6.1.1.4'

loop_
_geom_angle_atom_site_label_1
_geom_angle_atom_site_label_2
_geom_angle_atom_site_label_3
_geom_angle
_geom_angle_site_symmetry_3
O21 Tb1 O14 150.8(6) .
O21 Tb1 O114 75.2(5) .
O14 Tb1 O114 123.4(6) .
O21 Tb1 O117 80.0(5) .
O14 Tb1 O117 81.3(5) .
O114 Tb1 O117 80.7(5) .
O21 Tb1 O111 128.2(6) .
O14 Tb1 O111 79.0(6) .
O114 Tb1 O111 84.5(6) .
O117 Tb1 O111 143.2(6) .
O21 Tb1 O113 75.8(5) .
O14 Tb1 O113 128.4(5) .
O114 Tb1 O113 74.0(5) .
O117 Tb1 O113 148.6(5) .
O111 Tb1 O113 52.7(6) .
O21 Tb1 O119 73.9(5) .
O14 Tb1 O119 77.0(6) .
O114 Tb1 O119 126.4(5) .
O117 Tb1 O119 51.6(5) .
O111 Tb1 O119 148.1(5) .
O113 Tb1 O119 135.8(6) .
O21 Tb1 O116 120.3(5) .
O14 Tb1 O116 72.7(5) .
O114 Tb1 O116 50.7(5) .
O117 Tb1 O116 69.6(5) .
O111 Tb1 O116 74.9(6) .
O113 Tb1 O116 106.3(6) .
O119 Tb1 O116 116.7(5) .
O21 Tb1 O11 94.5(5) .
O14 Tb1 O11 91.6(5) .
O114 Tb1 O11 124.8(5) .
O117 Tb1 O11 151.9(5) .
O111 Tb1 O11 59.7(5) .
O113 Tb1 O11 51.1(5) .
O119 Tb1 O11 100.3(5) .
O116 Tb1 O11 134.1(6) .
O21 Tb1 N112 98.0(5) .
O14 Tb1 N112 97.1(5) .
O114 Tb1 N112 26.4(5) .
O117 Tb1 N112 71.7(5) .
O111 Tb1 N112 80.2(5) .
O113 Tb1 N112 92.1(6) .
O119 Tb1 N112 123.3(5) .
O116 Tb1 N112 24.4(5) .
O11 Tb1 N112 136.4(5) .
O21 Tb1 N111 102.4(6) .
O14 Tb1 N111 103.2(6) .
O114 Tb1 N111 79.6(6) .
O117 Tb1 N111 158.8(7) .
O111 Tb1 N111 26.2(6) .
O113 Tb1 N111 26.5(6) .
O119 Tb1 N111 149.5(6) .
O116 Tb1 N111 91.8(7) .
O11 Tb1 N111 49.3(6) .
N112 Tb1 N111 87.2(7) .
O21 Tb1 N113 74.1(6) .
O14 Tb1 N113 79.7(6) .
O114 Tb1 N113 101.2(6) .
O117 Tb1 N113 23.7(5) .
O111 Tb1 N113 157.5(6) .
O113 Tb1 N113 149.8(6) .
O119 Tb1 N113 28.0(5) .
O116 Tb1 N113 91.8(6) .
O11 Tb1 N113 128.3(5) .
N112 Tb1 N113 95.3(5) .
N111 Tb1 N113 175.9(7) .
O21 Eu1 O14 150.8(6) .
O21 Eu1 O117 79.8(5) .
O14 Eu1 O117 82.5(5) .
O21 Eu1 O114 74.7(5) .
O14 Eu1 O114 125.1(5) .
O117 Eu1 O114 81.4(5) .
O21 Eu1 O111 126.7(6) .
O14 Eu1 O111 79.7(6) .
O117 Eu1 O111 145.1(6) .
O114 Eu1 O111 84.7(5) .
O21 Eu1 O113 74.7(5) .
O14 Eu1 O113 128.4(5) .
O117 Eu1 O113 148.0(5) .
O114 Eu1 O113 73.6(5) .
O111 Eu1 O113 52.3(6) .
O21 Eu1 O119 73.3(5) .
O14 Eu1 O119 77.5(6) .
O117 Eu1 O119 51.8(5) .
O114 Eu1 O119 126.7(5) .
O111 Eu1 O119 148.2(5) .
O113 Eu1 O119 134.0(5) .
O21 Eu1 O116 120.7(5) .
O14 Eu1 O116 73.9(5) .
O117 Eu1 O116 70.6(5) .
O114 Eu1 O116 51.2(5) .
O111 Eu1 O116 75.7(6) .
O113 Eu1 O116 106.5(6) .
O119 Eu1 O116 118.1(5) .
O21 Eu1 O11 92.9(5) .
O14 Eu1 O11 91.6(5) .
O117 Eu1 O11 151.3(5) .
O114 Eu1 O11 123.7(5) .
O111 Eu1 O11 59.3(5) .
O113 Eu1 O11 50.4(5) .
O119 Eu1 O11 99.4(4) .
O116 Eu1 O11 134.6(6) .
O21 Eu1 N112 98.0(5) .
O14 Eu1 N112 98.6(5) .
O117 Eu1 N112 72.5(5) .
O114 Eu1 N112 26.7(5) .
O111 Eu1 N112 80.8(5) .
O113 Eu1 N112 92.1(6) .
O119 Eu1 N112 124.3(5) .
O116 Eu1 N112 24.7(5) .
O11 Eu1 N112 136.2(5) .
O21 Eu1 N111 101.0(6) .
O14 Eu1 N111 103.6(6) .
O117 Eu1 N111 159.7(7) .
O114 Eu1 N111 79.4(6) .
O111 Eu1 N111 26.0(6) .
O113 Eu1 N111 26.4(6) .
O119 Eu1 N111 148.1(6) .
O116 Eu1 N111 92.2(7) .
O11 Eu1 N111 48.9(6) .
N112 Eu1 N111 87.4(7) .
O21 Eu1 N113 74.0(6) .
O14 Eu1 N113 80.5(6) .
O117 Eu1 N113 23.7(5) .
O114 Eu1 N113 101.8(6) .
O111 Eu1 N113 159.3(6) .
O113 Eu1 N113 148.4(6) .
O119 Eu1 N113 28.2(5) .
O116 Eu1 N113 92.9(6) .
O11 Eu1 N113 127.6(5) .
N112 Eu1 N113 96.2(5) .
N111 Eu1 N113 174.2(7) .
O21 Y1 O14 150.8(6) .
O21 Y1 O117 79.8(5) .
O14 Y1 O117 82.5(5) .
O21 Y1 O114 74.7(5) .
O14 Y1 O114 125.1(5) .
O117 Y1 O114 81.4(5) .
O21 Y1 O111 126.7(6) .
O14 Y1 O111 79.7(6) .
O117 Y1 O111 145.1(6) .
O114 Y1 O111 84.7(5) .
O21 Y1 O113 74.7(5) .
O14 Y1 O113 128.4(5) .
O117 Y1 O113 148.0(5) .
O114 Y1 O113 73.6(5) .
O111 Y1 O113 52.3(6) .
O21 Y1 O119 73.3(5) .
O14 Y1 O119 77.5(6) .
O117 Y1 O119 51.8(5) .
O114 Y1 O119 126.7(5) .
O111 Y1 O119 148.2(5) .
O113 Y1 O119 134.0(5) .
O21 Y1 O116 120.7(5) .
O14 Y1 O116 73.9(5) .
O117 Y1 O116 70.6(5) .
O114 Y1 O116 51.2(5) .
O111 Y1 O116 75.7(6) .
O113 Y1 O116 106.5(6) .
O119 Y1 O116 118.1(5) .
O21 Y1 O11 92.9(5) .
O14 Y1 O11 91.6(5) .
O117 Y1 O11 151.3(5) .
O114 Y1 O11 123.7(5) .
O111 Y1 O11 59.3(5) .
O113 Y1 O11 50.4(5) .
O119 Y1 O11 99.4(4) .
O116 Y1 O11 134.6(6) .
O21 Y1 N112 98.0(5) .
O14 Y1 N112 98.6(5) .
O117 Y1 N112 72.5(5) .
O114 Y1 N112 26.7(5) .
O111 Y1 N112 80.8(5) .
O113 Y1 N112 92.1(6) .
O119 Y1 N112 124.3(5) .
O116 Y1 N112 24.7(5) .
O11 Y1 N112 136.2(5) .
O21 Y1 N111 101.0(6) .
O14 Y1 N111 103.6(6) .
O117 Y1 N111 159.7(7) .
O114 Y1 N111 79.4(6) .
O111 Y1 N111 26.0(6) .
O113 Y1 N111 26.4(6) .
O119 Y1 N111 148.1(6) .
O116 Y1 N111 92.2(7) .
O11 Y1 N111 48.9(6) .
N112 Y1 N111 87.4(7) .
O21 Y1 N113 74.0(6) .
O14 Y1 N113 80.5(6) .
O117 Y1 N113 23.7(5) .
O114 Y1 N113 101.8(6) .
O111 Y1 N113 159.3(6) .
O113 Y1 N113 148.4(6) .
O119 Y1 N113 28.2(5) .
O116 Y1 N113 92.9(6) .
O11 Y1 N113 127.6(5) .
N112 Y1 N113 96.2(5) .
N111 Y1 N113 174.2(7) .
O112 N111 O111 123(2) .
O112 N111 O113 121(2) .
O111 N111 O113 115(2) .
O112 N111 Tb1 169(2) .
O111 N111 Tb1 57.0(11) .
O113 N111 Tb1 58.5(11) .
O112 N111 Y1 170(2) .
O111 N111 Y1 56.2(11) .
O113 N111 Y1 59.3(11) .
O112 N111 Eu1 170(2) .
O111 N111 Eu1 56.2(11) .
O113 N111 Eu1 59.3(11) .
O116 N112 O115 121.1(17) .
O116 N112 O114 119.5(17) .
O115 N112 O114 119.4(18) .
O116 N112 Eu1 62.0(10) .
O115 N112 Eu1 173.2(14) .
O114 N112 Eu1 57.9(9) .
O116 N112 Y1 62.0(10) .
O115 N112 Y1 173.2(14) .
O114 N112 Y1 57.9(9) .
O116 N112 Tb1 62.7(11) .
O115 N112 Tb1 173.1(14) .
O114 N112 Tb1 57.2(9) .
O118 N113 O117 133(3) .
O118 N113 O119 116(2) .
O117 N113 O119 111(3) .
O118 N113 Y1 174(2) .
O117 N113 Y1 53.1(16) .
O119 N113 Y1 58.5(14) .
O118 N113 Eu1 174(2) .
O117 N113 Eu1 53.1(16) .
O119 N113 Eu1 58.5(14) .
O118 N113 Tb1 173(2) .
O117 N113 Tb1 53.7(16) .
O119 N113 Tb1 58.0(14) .
P11 O12 C114 122.8(12) .
C117 O13 P11 121.1(18) .
P12 O14 Y1 144.6(9) .
P12 O14 Eu1 144.6(9) .
P12 O14 Tb1 145.4(9) .
C121 O15 P12 126.0(19) .
C124 O16 P12 120.9(14) .
P21 O21 Tb1 165.1(9) .
P21 O21 Eu1 164.3(9) .
P21 O21 Y1 164.3(9) .
C28 O22 P21 122.6(18) .
C211 O23 P21 121.4(14) .
N111 O111 Y1 97.8(13) .
N111 O111 Eu1 97.8(13) .
N111 O111 Tb1 96.8(13) .
N111 O113 Tb1 94.9(13) .
N111 O113 Eu1 94.3(13) .
N111 O113 Y1 94.3(13) .
N112 O114 Y1 95.4(12) .
N112 O114 Eu1 95.4(12) .
N112 O114 Tb1 96.4(12) .
N112 O116 Y1 93.3(12) .
N112 O116 Eu1 93.3(12) .
N112 O116 Tb1 92.8(12) .
N113 O117 Y1 103.2(17) .
N113 O117 Eu1 103.2(17) .
N113 O117 Tb1 102.7(17) .
N113 O119 Tb1 94.0(16) .
N113 O119 Eu1 93.3(16) .
N113 O119 Y1 93.3(16) .
O12 P11 O13 104.5(9) .
O12 P11 C113 107.8(9) .
O13 P11 C113 102.8(10) .
O12 P11 O11 92.8(8) .
O13 P11 O11 153.0(8) .
C113 P11 O11 91.0(9) .
O14 P12 O15 111.5(9) .
O14 P12 O16 116.2(10) .
O15 P12 O16 104.4(10) .
O14 P12 C120 110.4(9) .
O15 P12 C120 110.9(10) .
O16 P12 C120 103.0(9) .
O21 P21 O22 114.3(9) .
O21 P21 O23 115.3(9) .
O22 P21 O23 103.3(9) .
O21 P21 C27 114.8(11) .
O22 P21 C27 108.9(10) .
O23 P21 C27 98.6(10) .
C12 C11 C16 115(3) .
C12 C11 C113 122(2) .
C16 C11 C113 123(2) .
C11 C12 C13 127(3) .
C11 C12 H12 116.7 .
C13 C12 H12 116.7 .
C12 C13 C14 118(3) .
C12 C13 H13 121.2 .
C14 C13 H13 121.2 .
C15 C14 C13 116(2) .
C15 C14 C17 124(2) 4_565
C13 C14 C17 120(2) 4_565
C14 C15 C16 124(3) .
C14 C15 H15 118.0 .
C16 C15 H15 118.0 .
C15 C16 C11 121(3) .
C15 C16 H16 119.3 .
C11 C16 H16 119.3 .
C112 C17 C18 115(2) .
C112 C17 C14 121(2) 4_666
C18 C17 C14 124(2) 4_666
C19 C18 C17 125(2) .
C19 C18 H18 117.7 .
C17 C18 H18 117.8 .
C18 C19 C110 118(2) .
C18 C19 H19 120.9 .
C110 C19 H19 120.9 .
C111 C110 C19 120.3(19) .
C111 C110 C120 119(2) .
C19 C110 C120 120.3(19) .
C110 C111 C112 117(2) .
C110 C111 H111 121.4 .
C112 C111 H111 121.4 .
C17 C112 C111 124(2) .
C17 C112 H112 118.1 .
C111 C112 H112 118.0 .
C26 C21 C22 118.2(19) .
C26 C21 C27 121(2) .
C22 C21 C27 120(2) .
C23 C22 C21 119(2) .
C23 C22 H22 120.6 .
C21 C22 H22 120.6 .
C24 C23 C22 123(3) .
C24 C23 H23 118.3 .
C22 C23 H23 118.3 .
C23 C24 C25 118(2) .
C23 C24 C24 124(3) 3_676
C25 C24 C24 117(3) 3_676
C26 C25 C24 120(2) .
C26 C25 H25 119.8 .
C24 C25 H25 119.8 .
C21 C26 C25 121(2) .
C21 C26 H26 119.6 .
C25 C26 H26 119.6 .
C21 C27 P21 109.2(15) .
C21 C27 H27A 109.8 .
P21 C27 H27A 109.9 .
C21 C27 H27B 109.8 .
P21 C27 H27B 109.8 .
H27A C27 H27B 108.3 .
C29 C28 O22 107(3) .
C29 C28 C210 118(3) .
O22 C28 C210 108(2) .
C29 C28 H28 107.7 .
O22 C28 H28 107.7 .
C210 C28 H28 107.7 .
C28 C29 H29A 109.5 .
C28 C29 H29B 109.5 .
H29A C29 H29B 109.5 .
C28 C29 H29C 109.5 .
H29A C29 H29C 109.5 .
H29B C29 H29C 109.5 .
C11 C113 P11 118.5(17) .
C11 C113 H11A 107.7 .
P11 C113 H11A 107.7 .
C11 C113 H11B 107.7 .
P11 C113 H11B 107.7 .
H11A C113 H11B 107.1 .
C119 C117 O13 103(4) .
C119 C117 C118 106(3) .
O13 C117 C118 106(3) .
C119 C117 H117 113.4 .
O13 C117 H117 113.5 .
C118 C117 H117 113.5 .
C117 C118 H11I 109.5 .
C117 C118 H11J 109.5 .
H11I C118 H11J 109.5 .
C117 C118 H11K 109.5 .
H11I C118 H11K 109.5 .
H11J C118 H11K 109.5 .
C117 C119 H11L 109.5 .
C117 C119 H11M 109.4 .
H11L C119 H11M 109.5 .
C117 C119 H11N 109.5 .
H11L C119 H11N 109.5 .
H11M C119 H11N 109.5 .
C110 C120 P12 111.0(15) .
C110 C120 H12A 109.4 .
P12 C120 H12A 109.4 .
C110 C120 H12B 109.4 .
P12 C120 H12B 109.4 .
H12A C120 H12B 108.0 .
O15 C121 C122 112(3) .
O15 C121 C123 97(4) .
C122 C121 C123 103(3) .
O15 C121 H121 114.2 .
C122 C121 H121 114.1 .
C123 C121 H121 114.2 .
C121 C122 H12C 109.5 .
C121 C122 H12D 109.5 .
H12C C122 H12D 109.5 .
C121 C122 H12E 109.4 .
H12C C122 H12E 109.5 .
H12D C122 H12E 109.5 .
C121 C123 H12F 109.5 .
C121 C123 H12G 109.5 .
H12F C123 H12G 109.5 .
C121 C123 H12H 109.5 .
H12F C123 H12H 109.5 .
H12G C123 H12H 109.5 .
C125 C124 O16 105.7(19) .
C125 C124 C126 110(2) .
O16 C124 C126 108(2) .
C125 C124 H124 111.0 .
O16 C124 H124 111.0 .
C126 C124 H124 111.0 .
C124 C125 H12I 109.5 .
C124 C125 H12J 109.5 .
H12I C125 H12J 109.5 .
C124 C125 H12K 109.5 .
H12I C125 H12K 109.5 .
H12J C125 H12K 109.5 .
C124 C126 H12L 109.5 .
C124 C126 H12M 109.4 .
H12L C126 H12M 109.5 .
C124 C126 H12N 109.5 .
H12L C126 H12N 109.5 .
H12M C126 H12N 109.5 .
C28 C210 H21A 109.5 .
C28 C210 H21B 109.4 .
H21A C210 H21B 109.5 .
C28 C210 H21C 109.5 .
H21A C210 H21C 109.5 .
H21B C210 H21C 109.5 .
C212 C211 C213 112.7(19) .
C212 C211 O23 108(2) .
C213 C211 O23 103.5(18) .
C212 C211 H211 110.9 .
C213 C211 H211 110.9 .
O23 C211 H211 110.9 .
C211 C212 H21D 109.5 .
C211 C212 H21E 109.4 .
H21D C212 H21E 109.5 .
C211 C212 H21F 109.5 .
H21D C212 H21F 109.5 .
H21E C212 H21F 109.5 .
C211 C213 H21G 109.5 .
C211 C213 H21H 109.5 .
H21G C213 H21H 109.5 .
C211 C213 H21I 109.5 .
H21G C213 H21I 109.5 .
H21H C213 H21I 109.5 .
P11 O11 Tb1 112.9(7) .
P11 O11 Eu1 112.5(7) .
P11 O11 Y1 112.5(7) .
C115 C114 C116 118(2) .
C115 C114 O12 105.2(17) .
C116 C114 O12 95.5(17) .
C115 C114 H114 112.0 .
C116 C114 H114 112.1 .
O12 C114 H114 112.1 .
C114 C116 H11C 109.5 .
C114 C116 H11D 109.4 .
H11C C116 H11D 109.5 .
C114 C116 H11E 109.5 .
H11C C116 H11E 109.5 .
H11D C116 H11E 109.5 .
C114 C115 H11F 109.5 .
C114 C115 H11G 109.5 .
H11F C115 H11G 109.5 .
C114 C115 H11H 109.5 .
H11F C115 H11H 109.5 .
H11G C115 H11H 109.5 .

loop_
_geom_bond_atom_site_label_1
_geom_bond_atom_site_label_2
_geom_bond_distance
_geom_bond_site_symmetry_2
Tb1 O21 2.288(16) .
Tb1 O14 2.355(15) .
Tb1 O114 2.433(14) .
Tb1 O117 2.436(16) .
Tb1 O111 2.439(16) .
Tb1 O113 2.474(15) .
Tb1 O119 2.509(16) .
Tb1 O116 2.561(16) .
Tb1 O11 2.564(16) .
Tb1 N112 2.877(18) .
Tb1 N111 2.89(2) .
Tb1 N113 2.95(4) .
Eu1 O21 2.321(15) .
Eu1 O14 2.323(15) .
Eu1 O117 2.412(16) .
Eu1 O114 2.427(14) .
Eu1 O111 2.437(16) .
Eu1 O113 2.505(15) .
Eu1 O119 2.510(16) .
Eu1 O116 2.522(16) .
Eu1 O11 2.594(16) .
Eu1 N112 2.851(18) .
Eu1 N111 2.91(2) .
Eu1 N113 2.94(4) .
Y1 O21 2.321(15) .
Y1 O14 2.323(15) .
Y1 O117 2.412(16) .
Y1 O114 2.427(14) .
Y1 O111 2.437(16) .
Y1 O113 2.505(15) .
Y1 O119 2.510(16) .
Y1 O116 2.522(16) .
Y1 O11 2.594(16) .
Y1 N112 2.851(18) .
Y1 N111 2.91(2) .
Y1 N113 2.94(4) .
N111 O112 1.21(3) .
N111 O111 1.29(3) .
N111 O113 1.30(3) .
N112 O116 1.19(2) .
N112 O115 1.27(2) .
N112 O114 1.29(2) .
N113 O118 1.21(4) .
N113 O117 1.21(3) .
N113 O119 1.39(3) .
O12 P11 1.560(15) .
O12 C114 1.624(16) .
O13 C117 1.44(3) .
O13 P11 1.575(17) .
O14 P12 1.493(15) .
O15 C121 1.44(4) .
O15 P12 1.556(17) .
O16 C124 1.52(3) .
O16 P12 1.561(17) .
O21 P21 1.488(16) .
O22 C28 1.51(3) .
O22 P21 1.535(16) .
O23 C211 1.51(2) .
O23 P21 1.584(15) .
P11 C113 1.79(2) .
P11 O11 1.810(15) .
P12 C120 1.79(2) .
P21 C27 1.77(2) .
C11 C12 1.33(4) .
C11 C16 1.43(4) .
C11 C113 1.48(3) .
C12 C13 1.43(4) .
C12 H12 0.9500 .
C13 C14 1.45(4) .
C13 H13 0.9500 .
C14 C15 1.38(4) .
C14 C17 1.46(3) 4_565
C15 C16 1.39(4) .
C15 H15 0.9500 .
C16 H16 0.9500 .
C17 C112 1.34(3) .
C17 C18 1.39(3) .
C17 C14 1.46(3) 4_666
C18 C19 1.32(3) .
C18 H18 0.9500 .
C19 C110 1.38(3) .
C19 H19 0.9500 .
C110 C111 1.37(3) .
C110 C120 1.59(3) .
C111 C112 1.39(3) .
C111 H111 0.9500 .
C112 H112 0.9500 .
C21 C26 1.34(3) .
C21 C22 1.38(3) .
C21 C27 1.59(3) .
C22 C23 1.38(3) .
C22 H22 0.9500 .
C23 C24 1.28(3) .
C23 H23 0.9500 .
C24 C25 1.39(3) .
C24 C24 1.62(5) 3_676
C25 C26 1.36(3) .
C25 H25 0.9500 .
C26 H26 0.9500 .
C27 H27A 0.9900 .
C27 H27B 0.9900 .
C28 C29 1.37(5) .
C28 C210 1.53(4) .
C28 H28 1.0000 .
C29 H29A 0.9800 .
C29 H29B 0.9800 .
C29 H29C 0.9800 .
C113 H11A 0.9900 .
C113 H11B 0.9900 .
C117 C119 1.38(6) .
C117 C118 1.46(7) .
C117 H117 1.0000 .
C118 H11I 0.9800 .
C118 H11J 0.9800 .
C118 H11K 0.9800 .
C119 H11L 0.9800 .
C119 H11M 0.9800 .
C119 H11N 0.9800 .
C120 H12A 0.9900 .
C120 H12B 0.9900 .
C121 C122 1.44(5) .
C121 C123 1.71(7) .
C121 H121 1.0000 .
C122 H12C 0.9800 .
C122 H12D 0.9800 .
C122 H12E 0.9800 .
C123 H12F 0.9800 .
C123 H12G 0.9800 .
C123 H12H 0.9800 .
C124 C125 1.49(4) .
C124 C126 1.55(4) .
C124 H124 1.0000 .
C125 H12I 0.9800 .
C125 H12J 0.9800 .
C125 H12K 0.9800 .
C126 H12L 0.9800 .
C126 H12M 0.9800 .
C126 H12N 0.9800 .
C210 H21A 0.9800 .
C210 H21B 0.9800 .
C210 H21C 0.9800 .
C211 C212 1.48(3) .
C211 C213 1.50(4) .
C211 H211 1.0000 .
C212 H21D 0.9800 .
C212 H21E 0.9800 .
C212 H21F 0.9800 .
C213 H21G 0.9800 .
C213 H21H 0.9800 .
C213 H21I 0.9800 .
C114 C115 1.505(18) .
C114 C116 1.559(18) .
C114 H114 1.0000 .
C116 H11C 0.9800 .
C116 H11D 0.9800 .
C116 H11E 0.9800 .
C115 H11F 0.9800 .
C115 H11G 0.9800 .
C115 H11H 0.9800 .
